data_7028734
loop_
_publ_author_name
'Wang, Dongmei'
'Zhao, Tingting'
'Li, Guanghua'
'Huo, Qisheng'
'Liu, Yunling'

_publ_section_title
;
 A porous sodalite-type MOF based on tetrazolcarboxylate ligands and
 [Cu4Cl](7+) squares with open metal sites for gas sorption.
;
_journal_issue 6
_journal_name_full 'Dalton transactions (Cambridge, England : 2003)'
_journal_page_first 2365
_journal_page_last 2368
_journal_paper_doi 10.1039/c3dt52509k
_journal_volume 43
_journal_year 2014
_chemical_formula_moiety 'C32 H49 Cl Cu4 N16 O24'
_chemical_formula_sum 'C32 H49 Cl Cu4 N16 O24'
_chemical_formula_weight 1331.48
_chemical_melting_point ?
_chemical_name_systematic
; 
 ? 
;
_space_group_IT_number 221
_symmetry_cell_setting cubic
_symmetry_space_group_name_Hall '-P 4 2 3'
_symmetry_space_group_name_H-M 'P m -3 m'
_atom_sites_solution_hydrogens geom
_atom_sites_solution_primary direct
_atom_sites_solution_secondary difmap
_audit_creation_method SHELXL-97
_cell_angle_alpha 90.00
_cell_angle_beta 90.00
_cell_angle_gamma 90.00
_cell_formula_units_Z 3
_cell_length_a 20.208(2)
_cell_length_b 20.208(2)
_cell_length_c 20.208(2)
_cell_measurement_reflns_used 1906
_cell_measurement_temperature 293(2)
_cell_measurement_theta_max 27.43
_cell_measurement_theta_min 3.02
_cell_volume 8252.2(14)
_computing_cell_refinement Process-auto
_computing_data_collection Process-auto
_computing_data_reduction Process-auto
_computing_molecular_graphics 'materials studio 4.0'
_computing_publication_material 'materials studio 4.0'
_computing_structure_refinement 'SHELXL-97 (Sheldrick, 1997)'
_computing_structure_solution 'SHELXS-97 (Sheldrick, 1990)'
_diffrn_ambient_temperature 293(2)
_diffrn_detector_area_resol_mean 10.0
_diffrn_measured_fraction_theta_full 0.994
_diffrn_measured_fraction_theta_max 0.994
_diffrn_measurement_device_type 'Rigaku RAXIS-RAPID'
_diffrn_measurement_method omega-scan
_diffrn_radiation_monochromator graphite
_diffrn_radiation_source 'fine-focus sealed tube'
_diffrn_radiation_type MoK\a
_diffrn_radiation_wavelength 0.71073
_diffrn_reflns_av_R_equivalents 0.1202
_diffrn_reflns_av_sigmaI/netI 0.0284
_diffrn_reflns_limit_h_max 26
_diffrn_reflns_limit_h_min -26
_diffrn_reflns_limit_k_max 23
_diffrn_reflns_limit_k_min -26
_diffrn_reflns_limit_l_max 26
_diffrn_reflns_limit_l_min -26
_diffrn_reflns_number 77898
_diffrn_reflns_theta_full 27.43
_diffrn_reflns_theta_max 27.43
_diffrn_reflns_theta_min 3.02
_diffrn_standards_decay_% 0
_diffrn_standards_interval_count 0
_diffrn_standards_interval_time 0
_diffrn_standards_number 0
_exptl_absorpt_coefficient_mu 0.832
_exptl_absorpt_correction_T_max 0.7916
_exptl_absorpt_correction_T_min 0.7441
_exptl_absorpt_correction_type empirical
_exptl_absorpt_process_details Process-auto
_exptl_crystal_colour green
_exptl_crystal_density_diffrn 0.804
_exptl_crystal_density_meas ?
_exptl_crystal_density_method 'not measured'
_exptl_crystal_description block
_exptl_crystal_F_000 2034
_exptl_crystal_size_max 0.27
_exptl_crystal_size_mid 0.26
_exptl_crystal_size_min 0.25
_refine_diff_density_max 0.870
_refine_diff_density_min -3.468
_refine_diff_density_rms 0.115
_refine_ls_extinction_method none
_refine_ls_goodness_of_fit_ref 1.145
_refine_ls_hydrogen_treatment constr
_refine_ls_matrix_type full
_refine_ls_number_parameters 70
_refine_ls_number_reflns 1906
_refine_ls_number_restraints 24
_refine_ls_restrained_S_all 1.145
_refine_ls_R_factor_all 0.0842
_refine_ls_R_factor_gt 0.0736
_refine_ls_shift/su_max 0.000
_refine_ls_shift/su_mean 0.000
_refine_ls_structure_factor_coef Fsqd
_refine_ls_weighting_details 'calc w=1/[\s^2^(Fo^2^)+(0.1140P)^2^+22.2816P] where P=(Fo^2^+2Fc^2^)/3'
_refine_ls_weighting_scheme calc
_refine_ls_wR_factor_gt 0.2069
_refine_ls_wR_factor_ref 0.2151
_reflns_number_gt 1726
_reflns_number_total 1906
_reflns_threshold_expression >2sigma(I)
_cod_data_source_file c3dt52509k.txt
_cod_data_source_block JLU-Liu2
_cod_depositor_comments
;
The following automatic conversions were performed:

'_chemical_melting_point' value 'not measured' was changed to '?' -
the value is undefined or not given.

Automatic conversion script
Id: cif_fix_values 2281 2013-09-26 08:29:07Z andrius 

The following automatic conversions were performed:

'_exptl_crystal_density_meas' value 'none' was changed to '?' - the
value is perceived as not measured.

Automatic conversion script
Id: cif_fix_values 3008 2015-01-20 13:52:24Z robertas 
;
_cod_original_cell_volume 8252.0(16)
_cod_original_sg_symbol_H-M Pm-3m
_cod_database_code 7028734

loop_
_symmetry_equiv_pos_as_xyz
'x, y, z'
'-x, -y, z'
'-x, y, -z'
'x, -y, -z'
'z, x, y'
'z, -x, -y'
'-z, -x, y'
'-z, x, -y'
'y, z, x'
'-y, z, -x'
'y, -z, -x'
'-y, -z, x'
'y, x, -z'
'-y, -x, -z'
'y, -x, z'
'-y, x, z'
'x, z, -y'
'-x, z, y'
'-x, -z, -y'
'x, -z, y'
'z, y, -x'
'z, -y, x'
'-z, y, x'
'-z, -y, -x'
'-x, -y, -z'
'x, y, -z'
'x, -y, z'
'-x, y, z'
'-z, -x, -y'
'-z, x, y'
'z, x, -y'
'z, -x, y'
'-y, -z, -x'
'y, -z, x'
'-y, z, x'
'y, z, -x'
'-y, -x, z'
'y, x, z'
'-y, x, -z'
'y, -x, -z'
'-x, -z, y'
'x, -z, -y'
'x, z, y'
'-x, z, -y'
'-z, -y, x'
'-z, y, -x'
'z, -y, -x'
'z, y, x'

loop_
_atom_site_label
_atom_site_type_symbol
_atom_site_fract_x
_atom_site_fract_y
_atom_site_fract_z
_atom_site_U_iso_or_equiv
_atom_site_adp_type
_atom_site_occupancy
_atom_site_symmetry_multiplicity
_atom_site_calc_flag
_atom_site_refinement_flags
_atom_site_disorder_assembly
_atom_site_disorder_group
Cu1 Cu 0.41156(3) 0.41156(3) 0.0000 0.0126(3) Uani 1 4 d S . .
Cl1 Cl 0.5000 0.5000 0.0000 0.014(15) Uani 0.50 16 d SP . .
Cl1' Cl 0.5000 0.5000 0.019(4) 0.010(9) Uani 0.25 8 d SP . .
N1 N 0.4663(4) 0.3616(3) 0.0676(3) 0.0193(14) Uani 0.50 1 d PU . 1
N2 N 0.4451(3) 0.3211(3) 0.1131(3) 0.0280(14) Uani 0.50 1 d P A 1
C2 C 0.5000 0.2466(5) 0.1938(6) 0.032(2) Uani 0.50 2 d SP . 1
O1 O 0.4436(4) 0.3566(3) 0.0701(3) 0.0312(16) Uani 0.50 1 d PU . 2
C4 C 0.4418(4) 0.1710(6) 0.2647(6) 0.064(4) Uani 0.50 1 d P . 2
H4 H 0.4013 0.1537 0.2778 0.100 Uiso 0.50 1 calc P B 2
C5 C 0.5000 0.3379(5) 0.0903(5) 0.022(2) Uani 0.50 2 d SP . 2
C1 C 0.5000 0.2932(3) 0.1441(3) 0.0320(12) Uani 1 2 d S . .
C3 C 0.4417(3) 0.2200(4) 0.2200(4) 0.072(3) Uani 1 2 d S . .
H3 H 0.3957 0.2198 0.2198 0.100 Uiso 1 2 calc S C 1
O2 O 0.3279 0.3279 0.0000 0.050 Uani 0.80 4 d SPU . .
O2' O 0.3343 0.3101 0.0172 0.050 Uani 0.05 1 d PU . .

loop_
_atom_site_aniso_label
_atom_site_aniso_U_11
_atom_site_aniso_U_22
_atom_site_aniso_U_33
_atom_site_aniso_U_23
_atom_site_aniso_U_13
_atom_site_aniso_U_12
Cu1 0.0146(3) 0.0146(3) 0.0085(4) 0.000 0.000 0.0035(3)
Cl1 0.015(5) 0.015(5) 0.01(4) 0.000 0.000 0.000
Cl1' 0.010(5) 0.010(5) 0.01(3) 0.000 0.000 0.000
N1 0.0192(17) 0.0192(17) 0.0195(16) 0.0030(9) -0.0011(10) 0.0002(10)
N2 0.028(3) 0.027(3) 0.029(3) 0.024(3) 0.002(3) -0.003(2)
C2 0.027(5) 0.034(6) 0.033(6) 0.027(5) 0.000 0.000
O1 0.0308(18) 0.0314(18) 0.0313(18) 0.0037(9) -0.0005(10) 0.0006(10)
C4 0.023(4) 0.078(7) 0.090(8) 0.073(7) 0.016(5) 0.008(4)
C5 0.021(5) 0.024(5) 0.021(5) 0.007(4) 0.000 0.000
C1 0.028(3) 0.038(3) 0.030(3) 0.013(2) 0.000 0.000
C3 0.026(3) 0.095(5) 0.095(5) 0.079(5) 0.015(3) 0.015(3)
O2 0.050 0.050 0.050 0.000 0.000 0.000
O2' 0.050 0.050 0.050 0.000 0.000 0.000

loop_
_atom_type_symbol
_atom_type_description
_atom_type_scat_dispersion_real
_atom_type_scat_dispersion_imag
_atom_type_scat_source
C C 0.0033 0.0016 'International Tables Vol C Tables 4.2.6.8 and 6.1.1.4'
H H 0.0000 0.0000 'International Tables Vol C Tables 4.2.6.8 and 6.1.1.4'
N N 0.0061 0.0033 'International Tables Vol C Tables 4.2.6.8 and 6.1.1.4'
O O 0.0106 0.0060 'International Tables Vol C Tables 4.2.6.8 and 6.1.1.4'
Cl Cl 0.1484 0.1585 'International Tables Vol C Tables 4.2.6.8 and 6.1.1.4'
Cu Cu 0.3201 1.2651 'International Tables Vol C Tables 4.2.6.8 and 6.1.1.4'

loop_
_geom_angle_atom_site_label_1
_geom_angle_atom_site_label_2
_geom_angle_atom_site_label_3
_geom_angle
_geom_angle_site_symmetry_1
_geom_angle_site_symmetry_3
O1 Cu1 O1 95.5(4) 26 .
O1 Cu1 O1 81.1(4) 26 13
O1 Cu1 O1 160.3(4) . 13
O1 Cu1 O1 160.3(4) 26 38
O1 Cu1 O1 81.1(4) . 38
O1 Cu1 O1 95.5(4) 13 38
O1 Cu1 N1 13.4(2) 26 26
O1 Cu1 N1 91.4(2) . 26
O1 Cu1 N1 89.2(3) 13 26
O1 Cu1 N1 169.9(3) 38 26
O1 Cu1 N1 91.4(2) 26 .
O1 Cu1 N1 13.4(2) . .
O1 Cu1 N1 169.9(3) 13 .
O1 Cu1 N1 89.2(3) 38 .
N1 Cu1 N1 84.7(4) 26 .
O1 Cu1 N1 169.9(3) 26 38
O1 Cu1 N1 89.2(3) . 38
O1 Cu1 N1 91.4(2) 13 38
O1 Cu1 N1 13.4(2) 38 38
N1 Cu1 N1 176.1(4) 26 38
N1 Cu1 N1 95.2(4) . 38
O1 Cu1 N1 89.2(3) 26 13
O1 Cu1 N1 169.9(3) . 13
O1 Cu1 N1 13.4(2) 13 13
O1 Cu1 N1 91.4(2) 38 13
N1 Cu1 N1 95.2(4) 26 13
N1 Cu1 N1 176.1(4) . 13
N1 Cu1 N1 84.7(4) 38 13
O1 Cu1 O2 80.2(2) 26 .
O1 Cu1 O2 80.2(2) . .
O1 Cu1 O2 80.2(2) 13 .
O1 Cu1 O2 80.2(2) 38 .
N1 Cu1 O2 91.9(2) 26 .
N1 Cu1 O2 91.9(2) . .
N1 Cu1 O2 91.9(2) 38 .
N1 Cu1 O2 91.9(2) 13 .
O1 Cu1 Cl1 99.8(2) 26 .
O1 Cu1 Cl1 99.8(2) . .
O1 Cu1 Cl1 99.8(2) 13 .
O1 Cu1 Cl1 99.8(2) 38 .
N1 Cu1 Cl1 88.1(2) 26 .
N1 Cu1 Cl1 88.1(2) . .
N1 Cu1 Cl1 88.1(2) 38 .
N1 Cu1 Cl1 88.1(2) 13 .
O2 Cu1 Cl1 180.00(4) . .
O1 Cu1 Cl1' 106.3(14) 26 .
O1 Cu1 Cl1' 93.3(14) . .
O1 Cu1 Cl1' 106.3(14) 13 .
O1 Cu1 Cl1' 93.3(14) 38 .
N1 Cu1 Cl1' 93.9(13) 26 .
N1 Cu1 Cl1' 82.2(13) . .
N1 Cu1 Cl1' 82.2(13) 38 .
N1 Cu1 Cl1' 93.9(13) 13 .
O2 Cu1 Cl1' 171.3(18) . .
Cl1 Cu1 Cl1' 8.7(18) . .
O1 Cu1 Cl1' 93.3(14) 26 25_665
O1 Cu1 Cl1' 106.3(14) . 25_665
O1 Cu1 Cl1' 93.3(14) 13 25_665
O1 Cu1 Cl1' 106.3(14) 38 25_665
N1 Cu1 Cl1' 82.2(13) 26 25_665
N1 Cu1 Cl1' 93.9(13) . 25_665
N1 Cu1 Cl1' 93.9(13) 38 25_665
N1 Cu1 Cl1' 82.2(13) 13 25_665
O2 Cu1 Cl1' 171.3(18) . 25_665
Cl1 Cu1 Cl1' 8.7(18) . 25_665
Cl1' Cu1 Cl1' 17(4) . 25_665
Cl1' Cl1 Cu1 90.000(15) 25_665 3_655
Cl1' Cl1 Cu1 90.000(15) 25_665 .
Cu1 Cl1 Cu1 90.0 3_655 .
Cl1' Cl1 Cu1 90.000(15) 25_665 25_665
Cu1 Cl1 Cu1 90.0 3_655 25_665
Cu1 Cl1 Cu1 180.000(17) . 25_665
Cl1' Cl1 Cu1 90.000(15) 25_665 27_565
Cu1 Cl1 Cu1 180.0 3_655 27_565
Cu1 Cl1 Cu1 90.0 . 27_565
Cu1 Cl1 Cu1 90.0 25_665 27_565
Cl1' Cl1' Cu1 81.3(19) 25_665 .
Cl1' Cl1' Cu1 81.3(18) 25_665 3_655
Cu1 Cl1' Cu1 88.7(6) . 3_655
Cl1' Cl1' Cu1 81.3(18) 25_665 25_665
Cu1 Cl1' Cu1 163(4) . 25_665
Cu1 Cl1' Cu1 88.7(6) 3_655 25_665
Cl1' Cl1' Cu1 81.3(19) 25_665 27_565
Cu1 Cl1' Cu1 88.7(6) . 27_565
Cu1 Cl1' Cu1 163(4) 3_655 27_565
Cu1 Cl1' Cu1 88.7(6) 25_665 27_565
N2 N1 N1 109.2(5) . 28_655
N2 N1 Cu1 127.5(6) . .
N1 N1 Cu1 123.1(2) 28_655 .
N1 N2 C1 108.0(6) . .
C1 C2 C3 122.6(4) . 28_655
C1 C2 C3 122.6(4) . .
C3 C2 C3 114.7(7) 28_655 .
C1 C2 C2 178.2(6) . 18_655
C3 C2 C2 57.4(3) 28_655 18_655
C3 C2 C2 57.4(4) . 18_655
C5 O1 Cu1 135.7(7) . .
C3 C4 C1 124.0(7) . 18_655
C3 C4 H4 118.0 . .
C1 C4 H4 118.0 18_655 .
O1 C5 O1 127.9(11) 28_655 .
O1 C5 C1 116.0(5) 28_655 .
O1 C5 C1 116.0(5) . .
C2 C1 N2 127.2(3) . 28_655
C2 C1 N2 127.2(3) . .
N2 C1 N2 105.6(6) 28_655 .
C2 C1 C5 176.6(9) . .
N2 C1 C5 52.8(3) 28_655 .
N2 C1 C5 52.8(3) . .
C2 C1 C4 56.1(4) . 18_655
N2 C1 C4 71.1(4) 28_655 18_655
N2 C1 C4 175.8(7) . 18_655
C5 C1 C4 123.7(4) . 18_655
C2 C1 C4 56.1(4) . 43
N2 C1 C4 175.8(7) 28_655 43
N2 C1 C4 71.1(4) . 43
C5 C1 C4 123.7(4) . 43
C4 C1 C4 112.0(8) 18_655 43
C4 C3 C4 174.8(16) . 43
C4 C3 C2 57.3(5) . 18_655
C4 C3 C2 122.5(7) 43 18_655
C4 C3 C2 122.5(7) . .
C4 C3 C2 57.3(5) 43 .
C2 C3 C2 65.3(7) 18_655 .
C4 C3 H3 90.1 . .
C4 C3 H3 90.1 43 .
C2 C3 H3 147.4 18_655 .
C2 C3 H3 147.4 . .
O2' O2 O2' 84.6 26 .
O2' O2 O2' 83.9 26 13
O2' O2 O2' 143.1 . 13
O2' O2 O2' 143.1 26 38
O2' O2 O2' 83.9 . 38
O2' O2 O2' 84.6 13 38
O2' O2 Cu1 108.447(1) 26 .
O2' O2 Cu1 108.4 . .
O2' O2 Cu1 108.4 13 .
O2' O2 Cu1 108.446(1) 38 .
O2 O2' O2' 48.0 . 38
O2 O2' O2' 47.7 . 26
O2' O2' O2' 90.0 38 26
O2 O2' O2' 18.4 . 13
O2' O2' O2' 45.2 38 13
O2' O2' O2' 44.8 26 13

loop_
_geom_bond_atom_site_label_1
_geom_bond_atom_site_label_2
_geom_bond_distance
_geom_bond_site_symmetry_2
Cu1 O1 1.913(7) 26
Cu1 O1 1.913(7) .
Cu1 O1 1.913(7) 13
Cu1 O1 1.913(7) 38
Cu1 N1 2.027(7) 26
Cu1 N1 2.027(7) .
Cu1 N1 2.027(7) 38
Cu1 N1 2.027(7) 13
Cu1 O2 2.3909(8) .
Cu1 Cl1 2.5274(8) .
Cu1 Cl1' 2.557(13) .
Cu1 Cl1' 2.557(13) 25_665
Cl1 Cl1' 0.39(8) 25_665
Cl1 Cu1 2.5274(8) 3_655
Cl1 Cu1 2.5274(8) 25_665
Cl1 Cu1 2.5274(8) 27_565
Cl1' Cl1' 0.77(17) 25_665
Cl1' Cu1 2.557(13) 3_655
Cl1' Cu1 2.557(13) 25_665
Cl1' Cu1 2.557(13) 27_565
N1 N2 1.304(8) .
N1 N1 1.362(15) 28_655
N2 C1 1.393(7) .
C2 C1 1.377(10) .
C2 C3 1.399(7) 28_655
C2 C3 1.399(7) .
C2 C2 1.510(18) 18_655
O1 C5 1.268(8) .
C4 C3 1.339(8) .
C4 C1 1.419(9) 18_655
C4 H4 0.9300 .
C5 O1 1.268(8) 28_655
C5 C1 1.413(11) .
C1 N2 1.393(7) 28_655
C1 C4 1.419(9) 18_655
C1 C4 1.419(9) 43
C3 C4 1.339(8) 43
C3 C2 1.399(7) 18_655
C3 H3 0.9300 .
O2 O2' 0.5161 26
O2 O2' 0.5161 .
O2 O2' 0.5161 13
O2 O2' 0.5161 38
O2' O2' 0.6902 38
O2' O2' 0.6946 26
O2' O2' 0.9792 13

loop_
_platon_squeeze_void_nr
_platon_squeeze_void_average_x
_platon_squeeze_void_average_y
_platon_squeeze_void_average_z
_platon_squeeze_void_volume
_platon_squeeze_void_count_electrons
1 -0.010 -0.005 -0.005 5735.0 447.7
